data_7111055
loop_
_publ_author_name
'Cowley, Alan H.'
'Macdonald, Charles L. B.'
'Silverman, Joel S.'
'Gorden, John D.'
'Voigt, Andreas'

_publ_section_title
;
 Triple-decker main group cations
;
_journal_issue 2
_journal_name_full 'Chemical Communications'
_journal_page_first 175
_journal_paper_doi 10.1039/b005425i
_journal_year 2001
_chemical_compound_source selfmade
_chemical_formula_analytical 'C54 H45 F20 Ga Sn2'
_chemical_formula_moiety '[C30 H45 Sn2][C24 F20 Ga]'
_chemical_formula_structural
;
[(C10 H15) Sn (C10 H15) Sn (C10 H15)][(C6 F5)4 Ga]
;
_chemical_formula_sum 'C54 H45 F20 Ga Sn2'
_chemical_formula_weight 1381.00
_chemical_melting_point_gt 523.15
_chemical_name_common
;
distannocenium tetrakis(pentafluorophenyl)gallate
;
_space_group_IT_number 9
_symmetry_cell_setting monoclinic
_symmetry_space_group_name_Hall 'C -2yc'
_symmetry_space_group_name_H-M 'C 1 c 1'
_atom_sites_solution_hydrogens geom
_atom_sites_solution_primary direct
_atom_sites_solution_secondary difmap
_audit_creation_method SHELXL
_cell_angle_alpha 90.00
_cell_angle_beta 115.11(3)
_cell_angle_gamma 90.00
_cell_formula_units_Z 4
_cell_length_a 22.147(4)
_cell_length_b 15.092(3)
_cell_length_c 17.352(4)
_cell_measurement_reflns_used n/a
_cell_measurement_temperature 293(2)
_cell_measurement_theta_max n/a
_cell_measurement_theta_min n/a
_cell_volume 5252(2)
_computing_cell_refinement DENZO-SMN
_computing_data_collection 'Collect software, Nonius B.V. 1998'
_computing_data_reduction DENZO-SMN
_computing_molecular_graphics 'SHELXTL-Plus, XP, Siemens, 1994'
_computing_publication_material 'SHELXTL-Plus, XCIF, Siemens, 1994'
_computing_structure_refinement 'SHELXL-93 (Sheldrick, 1993)'
_computing_structure_solution 'SHELXS-86 (Sheldrick, 1990)'
_diffrn_ambient_temperature 293(2)
_diffrn_measurement_device 'Nonius KAPPA-CCD'
_diffrn_measurement_method '\w scans'
_diffrn_radiation_monochromator graphite
_diffrn_radiation_source 'fine-focus sealed tube'
_diffrn_radiation_type MoK\a
_diffrn_radiation_wavelength 0.71073
_diffrn_reflns_av_R_equivalents 0.0289
_diffrn_reflns_av_sigmaI/netI 0.1154
_diffrn_reflns_limit_h_max 28
_diffrn_reflns_limit_h_min -28
_diffrn_reflns_limit_k_max 19
_diffrn_reflns_limit_k_min -19
_diffrn_reflns_limit_l_max 22
_diffrn_reflns_limit_l_min -22
_diffrn_reflns_number 11426
_diffrn_reflns_theta_max 27.43
_diffrn_reflns_theta_min 2.99
_diffrn_standards_decay_% n/a
_diffrn_standards_interval_count n/a
_diffrn_standards_interval_time n/a
_diffrn_standards_number n/a
_exptl_absorpt_coefficient_mu 1.561
_exptl_absorpt_correction_T_max n/a
_exptl_absorpt_correction_T_min n/a
_exptl_absorpt_correction_type none
_exptl_crystal_colour colorless
_exptl_crystal_density_diffrn 1.747
_exptl_crystal_density_meas ?
_exptl_crystal_density_method n/a
_exptl_crystal_description block
_exptl_crystal_F_000 2720
_exptl_crystal_size_max 0.1
_exptl_crystal_size_mid 0.1
_exptl_crystal_size_min 0.1
_refine_diff_density_max 0.887
_refine_diff_density_min -0.711
_refine_diff_density_rms 0.139
_refine_ls_abs_structure_details 'Flack H D (1983), Acta Cryst. A39, 876-881'
_refine_ls_abs_structure_Flack 0.00
_refine_ls_extinction_coef n/a
_refine_ls_extinction_method none
_refine_ls_goodness_of_fit_all 1.344
_refine_ls_goodness_of_fit_obs 1.532
_refine_ls_hydrogen_treatment n/a
_refine_ls_matrix_type full
_refine_ls_number_parameters 499
_refine_ls_number_reflns 11417
_refine_ls_number_restraints 14
_refine_ls_restrained_S_all 1.344
_refine_ls_restrained_S_obs 1.530
_refine_ls_R_factor_all 0.1433
_refine_ls_R_factor_obs 0.0631
_refine_ls_shift/esd_max -0.840
_refine_ls_shift/esd_mean 0.073
_refine_ls_structure_factor_coef Fsqd
_refine_ls_weighting_details 'w=1/[\s^2^(Fo^2^)+(0.0000P)^2^+0.0000P] where P=(Fo^2^+2Fc^2^)/3'
_refine_ls_weighting_scheme calc
_refine_ls_wR_factor_all 0.0968
_refine_ls_wR_factor_obs 0.0824
_reflns_number_observed 6586
_reflns_number_total 11420
_reflns_observed_criterion >2sigma(I)
_cod_data_source_file b005425isup1.cif
_cod_data_source_block ccnew
_cod_depositor_comments
;
The following automatic conversions were performed:

'_chemical_melting_point' tag was changed to
'_chemical_melting_point_gt' since the value was specified 'more
than' ('>') a certain temperature. The value '> 250 C' was changed to
'523.15' - it was converted from degrees Celsius(C) to
Kelvins(K).

'_symmetry_cell_setting' value 'Monoclinic' changed to
'monoclinic' according to
/home/saulius/struct/CIF-dictionaries/cif_core.dic dictionary named
'cif_core.dic' version 2.4.2 from 2011-04-26.

Automatic conversion script
Id: cif_fix_values 1891 2012-01-12 08:04:46Z andrius 

The following automatic conversions were performed:

'_exptl_crystal_density_meas' value 'n/a' was changed to '?' - the
value is perceived as not measured.

Automatic conversion script
Id: cif_fix_values 3008 2015-01-20 13:52:24Z robertas 

The following automatic conversions were performed:

'_refine_ls_weighting_scheme' value 'calc
w=1/[\s^2^(Fo^2^)+(0.0000P)^2^+0.0000P] where P=(Fo^2^+2Fc^2^)/3' was
changed to 'calc'. New tag '_refine_ls_weighting_details' was
created. The value of the new tag was set to
'w=1/[\s^2^(Fo^2^)+(0.0000P)^2^+0.0000P] where P=(Fo^2^+2Fc^2^)/3'.

Automatic conversion script
Id: cif_fix_values 3143 2015-03-26 13:38:13Z robertas 
;
_cod_original_cell_volume 5251.6(18)
_cod_original_sg_symbol_H-M Cc
_cod_database_code 7111055

loop_
_symmetry_equiv_pos_as_xyz
'x, y, z'
'x, -y, z+1/2'
'x+1/2, y+1/2, z'
'x+1/2, -y+1/2, z+1/2'

loop_
_atom_site_aniso_label
_atom_site_aniso_U_11
_atom_site_aniso_U_22
_atom_site_aniso_U_33
_atom_site_aniso_U_23
_atom_site_aniso_U_13
_atom_site_aniso_U_12
Sn1 0.0241(8) 0.0326(10) 0.0384(9) -0.0042(8) 0.0187(7) -0.0036(8)
Sn2 0.0242(8) 0.0314(10) 0.0360(9) 0.0031(8) 0.0148(7) 0.0020(8)
Ga 0.0247(3) 0.0242(3) 0.0288(4) -0.001(2) 0.0141(3) -0.0018(15)
F42 0.009(5) 0.051(8) 0.050(8) 0.003(6) 0.008(5) 0.001(5)
F43 0.057(9) 0.061(9) 0.058(9) -0.009(7) 0.038(8) 0.023(7)
F44 0.073(9) 0.051(8) 0.049(8) -0.004(7) 0.032(7) 0.007(7)
F45 0.026(6) 0.051(7) 0.049(7) -0.017(6) 0.021(6) -0.009(5)
F52 0.044(6) 0.057(9) 0.020(6) 0.005(6) 0.015(5) -0.008(6)
F53 0.090(10) 0.064(10) 0.098(10) 0.026(8) 0.078(8) 0.006(8)
F54 0.064(8) 0.029(7) 0.108(12) 0.019(7) 0.057(8) -0.013(6)
F55 0.052(9) 0.024(6) 0.109(11) 0.006(7) 0.023(8) -0.018(6)
F56 0.037(6) 0.048(7) 0.027(6) -0.014(5) 0.022(5) -0.021(5)
F62 0.037(6) 0.030(7) 0.065(8) 0.002(6) 0.012(6) -0.015(5)
F63 0.037(7) 0.063(8) 0.053(8) 0.017(6) 0.019(6) 0.011(6)
F64 0.035(7) 0.061(9) 0.100(13) -0.020(9) 0.016(7) 0.012(7)
F65 0.048(8) 0.057(9) 0.043(7) -0.021(7) 0.015(6) 0.005(6)
F66 0.078(9) 0.048(9) 0.055(9) -0.005(7) 0.042(8) 0.008(7)
F72 0.017(3) 0.056(5) 0.051(5) 0.017(3) 0.015(3) -0.008(2)
F73 0.041(7) 0.058(8) 0.026(6) 0.000(6) -0.006(5) 0.002(6)
F74 0.042(7) 0.051(8) 0.020(6) 0.023(6) 0.002(5) 0.000(6)
F75 0.041(8) 0.054(9) 0.043(8) 0.016(7) 0.010(6) -0.013(7)
F76 0.058(7) 0.034(7) 0.033(7) 0.007(6) 0.021(6) -0.014(6)
C41 0.018(7) 0.026(7) 0.037(8) 0.012(5) 0.011(6) 0.006(5)
C42 0.015(7) 0.015(7) 0.015(8) 0.004(6) 0.010(6) -0.002(5)
C43 0.035(10) 0.036(11) 0.016(9) -0.001(8) 0.011(8) 0.010(8)
C44 0.063(11) 0.034(8) 0.019(7) -0.008(5) 0.024(7) 0.003(6)
C46 0.004(6) 0.022(8) 0.029(9) 0.003(7) 0.002(6) -0.007(5)
C51 0.034(7) 0.009(7) 0.052(8) 0.002(6) 0.015(5) 0.008(5)
C52 0.018(6) 0.022(8) 0.018(7) 0.006(6) 0.016(6) -0.003(5)
C55 0.005(5) 0.021(8) 0.053(10) -0.004(7) -0.001(6) -0.009(6)
C62 0.036(7) 0.029(8) 0.051(10) -0.012(6) 0.034(7) -0.013(5)
C63 0.040(9) 0.023(8) 0.050(10) 0.015(7) 0.024(8) 0.014(7)
C65 0.040(8) 0.048(9) 0.047(10) -0.033(7) 0.035(7) -0.007(5)
C66 0.035(9) 0.039(10) 0.047(11) 0.010(8) -0.010(7) 0.002(8)
C72 0.040(11) 0.028(9) 0.025(8) 0.005(6) 0.024(8) -0.010(7)
C73 0.019(6) 0.045(8) 0.020(7) -0.008(5) 0.003(5) 0.008(5)
C75 0.031(9) 0.025(11) 0.061(13) 0.002(10) 0.030(9) -0.015(7)
C76 0.023(9) 0.044(12) 0.047(12) -0.015(10) 0.001(8) -0.002(8)

loop_
_atom_site_label
_atom_site_type_symbol
_atom_site_fract_x
_atom_site_fract_y
_atom_site_fract_z
_atom_site_U_iso_or_equiv
_atom_site_thermal_displace_type
_atom_site_occupancy
_atom_site_calc_flag
_atom_site_refinement_flags
Sn1 Sn 0.75155(3) -0.09013(10) 1.20854(3) 0.0298(4) Uani 1 d .
Sn2 Sn 0.49997(3) -0.09000(10) 1.16233(3) 0.0299(4) Uani 1 d .
Ga Ga 0.1251(2) 0.08680(4) 0.6845(2) 0.0250(2) Uani 1 d .
F42 F 0.0512(5) 0.2124(8) 0.7520(8) 0.038(3) Uani 1 d .
F43 F 0.0890(7) 0.3241(10) 0.8827(9) 0.054(4) Uani 1 d .
F44 F 0.2204(7) 0.3442(10) 0.9888(8) 0.056(4) Uani 1 d .
F45 F 0.3130(5) 0.2508(8) 0.9580(8) 0.040(3) Uani 1 d .
F46 F 0.2787(6) 0.1407(8) 0.8316(7) 0.036(3) Uiso 1 d .
F52 F 0.0848(6) 0.0433(9) 0.8417(7) 0.040(3) Uani 1 d .
F53 F 0.0029(7) -0.0804(10) 0.8551(10) 0.071(5) Uani 1 d .
F54 F -0.0629(7) -0.1939(8) 0.7234(10) 0.060(4) Uani 1 d .
F55 F -0.0476(7) -0.1764(8) 0.5763(10) 0.066(4) Uani 1 d .
F56 F 0.0323(5) -0.0513(8) 0.5596(7) 0.035(3) Uani 1 d .
F62 F 0.2227(5) -0.0490(8) 0.8107(8) 0.047(3) Uani 1 d .
F63 F 0.3006(6) -0.1792(9) 0.7955(8) 0.051(4) Uani 1 d .
F64 F 0.3122(6) -0.1966(9) 0.6482(10) 0.070(5) Uani 1 d .
F65 F 0.2488(6) -0.0831(9) 0.5174(8) 0.051(4) Uani 1 d .
F66 F 0.1717(7) 0.0431(10) 0.5318(9) 0.056(4) Uani 1 d .
F72 F -0.0246(5) 0.1379(9) 0.5446(8) 0.041(3) Uani 1 d .
F73 F -0.0649(6) 0.2561(9) 0.4113(7) 0.048(4) Uani 1 d .
F74 F 0.0290(6) 0.3495(9) 0.3830(7) 0.042(3) Uani 1 d .
F75 F 0.1605(6) 0.3276(10) 0.4880(8) 0.049(4) Uani 1 d .
F76 F 0.1984(6) 0.2120(8) 0.6176(8) 0.041(3) Uani 1 d .
C41 C 0.1587(9) 0.1685(14) 0.7821(13) 0.027(5) Uani 1 d .
C42 C 0.1154(9) 0.2172(12) 0.8033(11) 0.013(3) Uani 1 d U
C43 C 0.1331(10) 0.2795(14) 0.8709(12) 0.029(5) Uani 1 d .
C44 C 0.1990(12) 0.2872(16) 0.9192(13) 0.037(6) Uani 1 d .
C45 C 0.2512(12) 0.2433(16) 0.9110(15) 0.027(5) Uiso 1 d .
C46 C 0.2322(9) 0.1867(14) 0.8450(13) 0.020(4) Uani 1 d .
C51 C 0.0609(9) 0.0113(11) 0.7010(12) 0.033(5) Uani 1 d .
C52 C 0.0542(8) -0.0065(11) 0.7778(10) 0.017(3) Uani 1 d U
C53 C 0.0115(12) -0.0720(16) 0.7852(15) 0.038(6) Uiso 1 d .
C54 C -0.0207(6) -0.1252(8) 0.7260(8) 0.028(3) Uiso 1 d .
C55 C -0.0198(9) -0.1268(14) 0.6382(14) 0.031(4) Uani 1 d .
C56 C 0.0260(9) -0.0598(14) 0.6319(13) 0.028(5) Uiso 1 d .
C61 C 0.1922(8) -0.0036(10) 0.6740(11) 0.014(3) Uiso 1 d .
C62 C 0.2275(10) -0.0521(14) 0.7327(14) 0.033(5) Uani 1 d .
C63 C 0.2621(10) -0.1151(13) 0.7266(14) 0.036(5) Uani 1 d .
C64 C 0.2762(5) -0.1335(7) 0.6675(8) 0.026(3) Uiso 1 d .
C65 C 0.2426(11) -0.0765(16) 0.5925(15) 0.039(6) Uani 1 d .
C66 C 0.2059(10) -0.0136(15) 0.6057(14) 0.049(6) Uani 1 d .
C71 C 0.0852(10) 0.1694(13) 0.5825(13) 0.019(4) Uiso 1 d .
C72 C 0.0284(9) 0.1799(14) 0.5352(12) 0.028(5) Uani 1 d .
C73 C 0.0046(11) 0.2404(16) 0.4673(14) 0.030(5) Uani 1 d .
C74 C 0.0463(10) 0.2906(15) 0.4462(13) 0.025(5) Uiso 1 d .
C75 C 0.1123(11) 0.2780(15) 0.5028(15) 0.035(5) Uani 1 d .
C76 C 0.1279(10) 0.2225(16) 0.5666(14) 0.043(6) Uani 1 d .
C11 C 0.8265(8) 0.0410(11) 1.2622(10) 0.035(5) Uiso 1 d .
C12 C 0.8567(9) -0.0238(12) 1.3237(12) 0.031(5) Uiso 1 d .
C13 C 0.8802(6) -0.0873(9) 1.2799(8) 0.023(4) Uiso 1 d .
C14 C 0.8689(6) -0.0735(8) 1.2064(8) 0.027(4) Uiso 1 d .
C15 C 0.8329(6) 0.0092(8) 1.1818(9) 0.023(4) Uiso 1 d .
C21 C 0.3886(5) -0.0583(8) 1.1730(7) 0.016(3) Uiso 1 d .
C22 C 0.4256(7) 0.0217(8) 1.1877(9) 0.030(4) Uiso 1 d .
C23 C 0.4306(7) 0.0473(9) 1.1199(9) 0.022(4) Uiso 1 d .
C24 C 0.4000(8) -0.0171(12) 1.0533(12) 0.029(5) Uiso 1 d .
C25 C 0.3706(6) -0.0869(9) 1.0763(7) 0.025(4) Uiso 1 d .
C31 C 0.6395(7) -0.1603(10) 1.2367(9) 0.022(4) Uiso 1 d .
C32 C 0.6162(7) -0.1640(9) 1.1468(8) 0.020(4) Uiso 1 d .
C33 C 0.6071(8) -0.0678(10) 1.1135(10) 0.020(4) Uiso 1 d .
C34 C 0.6273(15) -0.0165(3) 1.1859(19) 0.0242(13) Uiso 1 d .
C35 C 0.6446(8) -0.0780(11) 1.2581(10) 0.022(4) Uiso 1 d .
C111 C 0.8001(6) 0.1308(8) 1.2807(8) 0.042(4) Uiso 1 d .
H11A H 0.7806(6) 0.1649(8) 1.2293(8) 0.064 Uiso 1 calc R
H11B H 0.8364(6) 0.1633(8) 1.3227(8) 0.064 Uiso 1 calc R
H11C H 0.7670(6) 0.1194(8) 1.3016(8) 0.064 Uiso 1 calc R
C121 C 0.8665(9) -0.0059(13) 1.4130(12) 0.057(6) Uiso 1 d .
H12A H 0.8885(9) -0.0556(13) 1.4484(12) 0.086 Uiso 1 calc R
H12B H 0.8240(9) 0.0031(13) 1.4141(12) 0.086 Uiso 1 calc R
H12C H 0.8934(9) 0.0462(13) 1.4339(12) 0.086 Uiso 1 calc R
C131 C 0.9200(7) -0.1597(10) 1.3422(11) 0.055(5) Uiso 1 d .
H13A H 0.9184(7) -0.1503(10) 1.3960(11) 0.083 Uiso 1 calc R
H13B H 0.9656(7) -0.1578(10) 1.3499(11) 0.083 Uiso 1 calc R
H13C H 0.9012(7) -0.2165(10) 1.3200(11) 0.083 Uiso 1 calc R
C141 C 0.8822(4) -0.1044(6) 1.1346(6) 0.022(2) Uiso 1 d .
H14A H 0.8595(4) -0.0668(6) 1.0862(6) 0.033 Uiso 1 calc R
H14B H 0.8665(4) -0.1641(6) 1.1204(6) 0.033 Uiso 1 calc R
H14C H 0.9293(4) -0.1025(6) 1.1503(6) 0.033 Uiso 1 calc R
C151 C 0.8108(7) 0.0586(9) 1.0980(9) 0.039(4) Uiso 1 d .
H15A H 0.7876(7) 0.1116(9) 1.1001(9) 0.058 Uiso 1 calc R
H15B H 0.7816(7) 0.0215(9) 1.0525(9) 0.058 Uiso 1 calc R
H15C H 0.8491(7) 0.0738(9) 1.0885(9) 0.058 Uiso 1 calc R
C211 C 0.3585(5) -0.1251(6) 1.2192(7) 0.034(3) Uiso 1 d .
H21A H 0.3363(5) -0.1730(6) 1.1813(7) 0.051 Uiso 1 calc R
H21B H 0.3272(5) -0.0942(6) 1.2343(7) 0.051 Uiso 1 calc R
H21C H 0.3939(5) -0.1483(6) 1.2697(7) 0.051 Uiso 1 calc R
C221 C 0.4492(8) 0.0728(9) 1.2705(9) 0.049(4) Uiso 1 d .
H22A H 0.4396(8) 0.0394(9) 1.3110(9) 0.074 Uiso 1 calc R
H22B H 0.4266(8) 0.1288(9) 1.2605(9) 0.074 Uiso 1 calc R
H22C H 0.4964(8) 0.0825(9) 1.2924(9) 0.074 Uiso 1 calc R
C231 C 0.4507(6) 0.1372(8) 1.1115(7) 0.040(3) Uiso 1 d .
H23A H 0.4516(6) 0.1439(8) 1.0570(7) 0.060 Uiso 1 calc R
H23B H 0.4943(6) 0.1485(8) 1.1557(7) 0.060 Uiso 1 calc R
H23C H 0.4194(6) 0.1784(8) 1.1162(7) 0.060 Uiso 1 calc R
C241 C 0.3881(8) -0.0185(11) 0.9587(11) 0.041(5) Uiso 1 d .
H24A H 0.4107(8) 0.0308(11) 0.9476(11) 0.062 Uiso 1 calc R
H24B H 0.3412(8) -0.0144(11) 0.9230(11) 0.062 Uiso 1 calc R
H24C H 0.4052(8) -0.0728(11) 0.9469(11) 0.062 Uiso 1 calc R
C251 C 0.3262(6) -0.1657(9) 1.0389(10) 0.036(4) Uiso 1 d .
H25A H 0.3180(6) -0.1952(9) 1.0826(10) 0.054 Uiso 1 calc R
H25B H 0.3476(6) -0.2059(9) 1.0155(10) 0.054 Uiso 1 calc R
H25C H 0.2847(6) -0.1463(9) 0.9947(10) 0.054 Uiso 1 calc R
C311 C 0.6476(9) -0.2390(10) 1.2902(10) 0.041(5) Uiso 1 d .
H31A H 0.6407(9) -0.2914(10) 1.2562(10) 0.062 Uiso 1 calc R
H31B H 0.6154(9) -0.2372(10) 1.3138(10) 0.062 Uiso 1 calc R
H31C H 0.6917(9) -0.2397(10) 1.3354(10) 0.062 Uiso 1 calc R
C321 C 0.6001(8) -0.2460(10) 1.0864(10) 0.034(4) Uiso 1 d .
H32A H 0.5853(8) -0.2263(10) 1.0287(10) 0.050 Uiso 1 calc R
H32B H 0.5656(8) -0.2806(10) 1.0916(10) 0.050 Uiso 1 calc R
H32C H 0.6395(8) -0.2816(10) 1.1020(10) 0.050 Uiso 1 calc R
C331 C 0.5854(8) -0.0373(9) 1.0232(10) 0.027(4) Uiso 1 d .
H33A H 0.5742(8) -0.0878(9) 0.9860(10) 0.041 Uiso 1 calc R
H33B H 0.6210(8) -0.0050(9) 1.0185(10) 0.041 Uiso 1 calc R
H33C H 0.5471(8) 0.0004(9) 1.0073(10) 0.041 Uiso 1 calc R
C341 C 0.6301(8) 0.0822(4) 1.1823(10) 0.036(2) Uiso 1 d .
H34A H 0.6452(8) 0.1060(4) 1.2387(10) 0.055 Uiso 1 calc R
H34B H 0.5865(8) 0.1049(4) 1.1472(10) 0.055 Uiso 1 calc R
H34C H 0.6605(8) 0.0991(4) 1.1586(10) 0.055 Uiso 1 calc R
C351 C 0.6715(10) -0.0454(10) 1.3497(12) 0.050(6) Uiso 1 d .
H35A H 0.6707(10) 0.0182(10) 1.3503(12) 0.076 Uiso 1 calc R
H35B H 0.7165(10) -0.0657(10) 1.3806(12) 0.076 Uiso 1 calc R
H35C H 0.6443(10) -0.0681(10) 1.3760(12) 0.076 Uiso 1 calc R

loop_
_atom_type_symbol
_atom_type_description
_atom_type_scat_dispersion_real
_atom_type_scat_dispersion_imag
_atom_type_scat_source
C C 0.0033 0.0016 'International Tables Vol C Tables 4.2.6.8 and 6.1.1.4'
H H 0.0000 0.0000 'International Tables Vol C Tables 4.2.6.8 and 6.1.1.4'
F F 0.0171 0.0103 'International Tables Vol C Tables 4.2.6.8 and 6.1.1.4'
Ga Ga 0.2307 1.6083 'International Tables Vol C Tables 4.2.6.8 and 6.1.1.4'
Sn Sn -0.6537 1.4246 'International Tables Vol C Tables 4.2.6.8 and 6.1.1.4'

loop_
_geom_angle_atom_site_label_1
_geom_angle_atom_site_label_2
_geom_angle_atom_site_label_3
_geom_angle
C11 Sn1 C15 35.6(5)
C11 Sn1 C12 32.1(6)
C15 Sn1 C12 55.0(5)
C11 Sn1 C13 52.0(5)
C15 Sn1 C13 49.6(4)
C12 Sn1 C13 32.9(5)
C11 Sn1 C14 54.8(5)
C15 Sn1 C14 32.5(4)
C12 Sn1 C14 52.6(5)
C13 Sn1 C14 26.8(3)
C24 Sn2 C23 33.7(5)
C24 Sn2 C22 53.0(5)
C23 Sn2 C22 29.7(4)
C24 Sn2 C21 53.4(5)
C23 Sn2 C21 51.9(4)
C22 Sn2 C21 32.2(4)
C24 Sn2 C25 31.4(5)
C23 Sn2 C25 55.1(4)
C22 Sn2 C25 56.5(4)
C21 Sn2 C25 36.0(4)
C51 Ga C41 105.9(8)
C51 Ga C71 114.5(8)
C41 Ga C71 103.3(2)
C51 Ga C61 102.9(3)
C41 Ga C61 117.6(7)
C71 Ga C61 112.9(7)
C42 C41 C46 111.1(18)
C42 C41 Ga 120.8(14)
C46 C41 Ga 128.0(15)
F42 C42 C41 117.6(16)
F42 C42 C43 115.6(16)
C41 C42 C43 126.5(18)
F43 C43 C44 123.9(19)
F43 C43 C42 121.4(19)
C44 C43 C42 114.7(19)
C43 C44 C45 128.7(21)
C43 C44 F44 118.3(20)
C45 C44 F44 113.0(20)
F45 C45 C46 117.8(20)
F45 C45 C44 127.6(21)
C46 C45 C44 114.6(21)
C45 C46 F46 119.4(18)
C45 C46 C41 124.4(19)
F46 C46 C41 116.2(17)
C52 C51 C56 112.2(15)
C52 C51 Ga 128.5(13)
C56 C51 Ga 116.7(14)
F52 C52 C53 117.6(15)
F52 C52 C51 118.4(14)
C53 C52 C51 123.8(17)
C54 C53 F53 116.0(20)
C54 C53 C52 122.8(20)
F53 C53 C52 121.2(20)
C53 C54 F54 130.2(15)
C53 C54 C55 125.4(16)
F54 C54 C55 104.4(13)
F55 C55 C56 117.1(21)
F55 C55 C54 131.4(18)
C56 C55 C54 111.4(16)
F56 C56 C55 119.4(18)
F56 C56 C51 116.5(17)
C55 C56 C51 123.5(19)
C62 C61 C66 111.1(18)
C62 C61 Ga 123.1(14)
C66 C61 Ga 125.7(14)
C61 C62 C63 125.4(22)
C61 C62 F62 119.8(18)
C63 C62 F62 114.0(20)
C64 C63 C62 128.7(21)
C64 C63 F63 105.2(15)
C62 C63 F63 125.9(21)
C63 C64 F64 138.1(15)
C63 C64 C65 113.3(15)
F64 C64 C65 108.5(13)
C66 C65 F65 122.0(23)
C66 C65 C64 112.4(18)
F65 C65 C64 125.6(17)
C65 C66 C61 127.7(21)
C65 C66 F66 113.3(20)
C61 C66 F66 118.7(18)
C72 C71 C76 114.1(20)
C72 C71 Ga 128.7(17)
C76 C71 Ga 117.1(16)
C71 C72 F72 123.6(19)
C71 C72 C73 125.3(20)
F72 C72 C73 110.8(17)
C74 C73 C72 122.1(20)
C74 C73 F73 112.3(19)
C72 C73 F73 125.6(20)
F74 C74 C73 126.9(19)
F74 C74 C75 121.5(19)
C73 C74 C75 111.5(20)
C76 C75 C74 120.4(20)
C76 C75 F75 122.8(21)
C74 C75 F75 116.7(19)
C75 C76 C71 126.3(21)
C75 C76 F76 114.6(21)
C71 C76 F76 118.7(20)
C12 C11 C15 106.1(14)
C12 C11 C111 123.5(14)
C15 C11 C111 130.1(13)
C12 C11 Sn1 75.8(10)
C15 C11 Sn1 73.6(8)
C111 C11 Sn1 121.2(10)
C11 C12 C13 103.0(14)
C11 C12 C121 118.6(15)
C13 C12 C121 137.4(15)
C11 C12 Sn1 72.1(10)
C13 C12 Sn1 75.0(9)
C121 C12 Sn1 124.6(12)
C14 C13 C12 118.6(14)
C14 C13 C131 132.0(14)
C12 C13 C131 109.2(12)
C14 C13 Sn1 78.7(8)
C12 C13 Sn1 72.1(8)
C131 C13 Sn1 121.0(9)
C13 C14 C15 107.6(12)
C13 C14 C141 144.3(13)
C15 C14 C141 107.9(10)
C13 C14 Sn1 74.4(8)
C15 C14 Sn1 70.2(7)
C141 C14 Sn1 122.4(7)
C14 C15 C151 128.3(12)
C14 C15 C11 104.7(12)
C151 C15 C11 126.8(12)
C14 C15 Sn1 77.4(7)
C151 C15 Sn1 120.0(9)
C11 C15 Sn1 70.9(8)
C22 C21 C211 141.1(11)
C22 C21 C25 106.5(10)
C211 C21 C25 112.4(9)
C22 C21 Sn2 71.1(7)
C211 C21 Sn2 122.0(7)
C25 C21 Sn2 72.5(6)
C23 C22 C21 111.0(13)
C23 C22 C221 125.8(12)
C21 C22 C221 122.9(12)
C23 C22 Sn2 74.1(9)
C21 C22 Sn2 76.7(7)
C221 C22 Sn2 121.1(10)
C22 C23 C231 121.4(13)
C22 C23 C24 109.7(14)
C231 C23 C24 127.5(13)
C22 C23 Sn2 76.3(9)
C231 C23 Sn2 128.9(9)
C24 C23 Sn2 72.4(9)
C25 C24 C23 113.7(14)
C25 C24 C241 114.0(14)
C23 C24 C241 132.1(15)
C25 C24 Sn2 79.6(9)
C23 C24 Sn2 73.9(9)
C241 C24 Sn2 119.8(12)
C24 C25 C251 141.2(13)
C24 C25 C21 99.0(12)
C251 C25 C21 119.3(11)
C24 C25 Sn2 69.0(9)
C251 C25 Sn2 126.2(9)
C21 C25 Sn2 71.5(6)
C35 C31 C32 107.6(16)
C35 C31 C311 128.6(14)
C32 C31 C311 123.4(16)
C31 C32 C33 107.6(15)
C31 C32 C321 129.9(15)
C33 C32 C321 122.5(11)
C34 C33 C331 127.9(15)
C34 C33 C32 104.3(13)
C331 C33 C32 127.7(13)
C33 C34 C35 106.8(5)
C33 C34 C341 121.7(21)
C35 C34 C341 131.5(21)
C31 C35 C34 113.7(15)
C31 C35 C351 124.1(15)
C34 C35 C351 122.0(15)

loop_
_geom_bond_atom_site_label_1
_geom_bond_atom_site_label_2
_geom_bond_distance
Sn1 C11 2.50(2)
Sn1 C15 2.533(13)
Sn1 C12 2.54(2)
Sn1 C13 2.581(12)
Sn1 C14 2.628(12)
Sn2 C24 2.48(2)
Sn2 C23 2.497(14)
Sn2 C22 2.523(14)
Sn2 C21 2.595(11)
Sn2 C25 2.610(12)
Ga C51 1.94(2)
Ga C41 1.97(2)
Ga C71 2.03(2)
Ga C61 2.08(2)
F42 C42 1.32(2)
F43 C43 1.27(2)
F44 C44 1.39(2)
F45 C45 1.27(2)
F46 C46 1.34(2)
F52 C52 1.27(2)
F53 C53 1.31(3)
F54 C54 1.38(2)
F55 C55 1.24(2)
F56 C56 1.33(2)
F62 C62 1.40(2)
F63 C63 1.49(2)
F64 C64 1.37(2)
F65 C65 1.37(2)
F66 C66 1.46(2)
F72 C72 1.40(2)
F73 C73 1.45(2)
F74 C74 1.34(2)
F75 C75 1.41(2)
F76 C76 1.44(2)
C41 C42 1.38(3)
C41 C46 1.55(3)
C42 C43 1.42(3)
C43 C44 1.34(3)
C44 C45 1.39(3)
C45 C46 1.35(3)
C51 C52 1.43(2)
C51 C56 1.55(3)
C52 C53 1.41(3)
C53 C54 1.26(3)
C54 C55 1.53(3)
C55 C56 1.47(3)
C61 C62 1.23(3)
C61 C66 1.35(3)
C62 C63 1.25(3)
C63 C64 1.22(3)
C64 C65 1.47(3)
C65 C66 1.33(3)
C71 C72 1.18(3)
C71 C76 1.35(3)
C72 C73 1.41(3)
C73 C74 1.36(3)
C74 C75 1.38(3)
C75 C76 1.31(3)
C11 C12 1.39(2)
C11 C15 1.54(2)
C11 C111 1.56(2)
C12 C13 1.45(2)
C12 C121 1.49(3)
C13 C14 1.209(15)
C13 C131 1.53(2)
C14 C15 1.45(2)
C14 C141 1.47(2)
C15 C151 1.52(2)
C21 C22 1.42(2)
C21 C211 1.60(2)
C21 C25 1.61(2)
C22 C23 1.29(2)
C22 C221 1.51(2)
C23 C231 1.45(2)
C23 C24 1.44(2)
C24 C25 1.38(2)
C24 C241 1.55(2)
C25 C251 1.50(2)
C31 C35 1.29(2)
C31 C32 1.420(9)
C31 C311 1.47(2)
C32 C33 1.54(2)
C32 C321 1.56(2)
C33 C34 1.38(3)
C33 C331 1.50(2)
C34 C35 1.47(3)
C34 C341 1.494(7)
C35 C351 1.52(2)
